data_8101495
loop_
_publ_author_name
'Basu Baul, S. S.'
'Basu Baul, T. S.'
'Tiekink, E. R. T.'

_publ_section_title
;
Crystal structure of dichlorodimethyl[N-(2-pyridylmethylene)-3-toluidine]tin, 
C15H18Cl2N2Sn
;
_journal_issue 2
_journal_name_full 'Zeitschrift f\"ur Kristallographie - New Crystal Structures'
_journal_page_first 207
_journal_page_last 208
_journal_volume 214
_journal_year 1999
_chemical_formula_moiety 'C15 H18 Cl2 N2 Sn '
_chemical_formula_sum 'C15 H18 Cl2 N2 Sn'
_chemical_formula_weight 415.92
_space_group_IT_number 60
_symmetry_cell_setting orthorhombic
_symmetry_Int_Tables_number 60
_symmetry_space_group_name_Hall '-P 2n 2ab'
_symmetry_space_group_name_H-M 'P b c n'
_cell_angle_alpha 90
_cell_angle_beta 90
_cell_angle_gamma 90
_cell_formula_units_Z 8
_cell_length_a 12.305(1)
_cell_length_b 15.550(2)
_cell_length_c 18.066(2)
_cell_measurement_temperature 293
_cell_volume 3456.7(6)
_diffrn_ambient_temperature 293
_exptl_crystal_density_diffrn 1.598
_refine_ls_R_factor_obs 0.0394
_refine_ls_wR_factor_obs 0.0387
_cod_original_formula_sum 'C15 H18 Cl2 N2 Sn '
_cod_database_code 8101495

loop_
_symmetry_equiv_pos_as_xyz
'  +x,  +y,  +z'
1/2-x,1/2-y,1/2+z
'1/2+x,1/2-y,  -z'
'  -x,  +y,1/2-z'
'  -x,  -y,  -z'
1/2+x,1/2+y,1/2-z
'1/2-x,1/2+y,  +z'
'  +x,  -y,1/2+z'

loop_
_atom_site_aniso_label
_atom_site_aniso_U_11
_atom_site_aniso_U_22
_atom_site_aniso_U_33
_atom_site_aniso_U_12
_atom_site_aniso_U_13
_atom_site_aniso_U_23
Sn 0.0224(3) 0.0229(3) 0.0227(3) 0.0015(3) -0.0023(3) 0.0007(4)
Cl(1) 0.034(1) 0.068(2) 0.028(1) -0.011(1) 0.002(1) 0.007(2)
Cl(2) 0.064(2) 0.032(2) 0.069(2) -0.005(2) -0.004(2) -0.017(2)
N(1) 0.032(5) 0.028(5) 0.021(4) 0.007(4) 0.005(4) -0.014(4)
N(2) 0.020(4) 0.027(5) 0.015(4) 0.005(4) -0.006(3) -0.001(4)
C(1) 0.054(6) 0.029(6) 0.032(6) 0.004(6) 0.001(5) -0.010(7)
C(2) 0.061(7) 0.051(9) 0.019(6) 0.006(7) 0.012(5) -0.007(6)
C(3) 0.046(7) 0.047(8) 0.037(7) 0.009(6) 0.016(6) 0.005(6)
C(4) 0.041(6) 0.032(7) 0.027(6) 0.001(5) 0.010(5) -0.004(6)
C(5) 0.020(5) 0.022(6) 0.022(5) 0.006(4) 0.005(4) 0.003(5)
C(6) 0.026(5) 0.029(6) 0.016(5) 0.005(5) -0.001(4) 0.000(5)
C(7) 0.030(5) 0.012(6) 0.020(5) 0.004(4) 0.003(4) 0.000(5)
C(8) 0.024(5) 0.017(6) 0.022(5) 0.005(4) 0.001(4) 0.001(4)
C(9) 0.044(6) 0.021(6) 0.021(6) 0.009(5) 0.010(5) 0.002(5)
C(9') 0.041(7) 0.08(1) 0.042(7) 0.012(7) 0.009(6) -0.013(8)
C(10) 0.055(6) 0.025(7) 0.023(6) 0.002(6) 0.004(6) -0.013(5)
C(11) 0.043(7) 0.037(8) 0.029(6) -0.005(6) -0.010(5) -0.010(6)
C(12) 0.026(5) 0.035(7) 0.025(6) 0.001(5) 0.001(4) -0.005(5)
C(21) 0.027(5) 0.041(8) 0.044(7) 0.005(5) -0.011(5) -0.013(6)
C(31) 0.023(5) 0.034(7) 0.059(7) 0.006(5) 0.002(5) 0.020(6)

loop_
_atom_site_label
_atom_site_fract_x
_atom_site_fract_y
_atom_site_fract_z
_atom_site_U_iso_or_equiv
_atom_site_thermal_displace_type
_atom_site_calc_flag
_atom_site_calc_attached_atom
_atom_site_occupancy
Sn 0.38697(5) 0.29118(4) 0.57297(3) 0.0226(1) Uani ? ? 1
Cl(1) 0.4991(2) 0.3062(2) 0.4578(1) 0.0430(8) Uani ? ? 1
Cl(2) 0.4275(2) 0.4284(2) 0.6379(2) 0.0552(10) Uani ? ? 1
N(1) 0.2698(6) 0.2447(5) 0.6734(4) 0.027(2) Uani ? ? 1
N(2) 0.3017(5) 0.1483(5) 0.5476(4) 0.021(2) Uani ? ? 1
C(1) 0.2575(8) 0.2878(7) 0.7376(5) 0.039(3) Uani ? ? 1
C(2) 0.1940(9) 0.2578(8) 0.7943(5) 0.044(4) Uani ? ? 1
C(3) 0.1415(8) 0.1810(7) 0.7858(6) 0.043(4) Uani ? ? 1
C(4) 0.1543(8) 0.1352(7) 0.7203(5) 0.033(3) Uani ? ? 1
C(5) 0.2174(7) 0.1693(6) 0.6674(5) 0.021(3) Uani ? ? 1
C(6) 0.2336(7) 0.1221(6) 0.5977(5) 0.023(3) Uani ? ? 1
C(7) 0.3098(7) 0.1023(6) 0.4792(5) 0.021(3) Uani ? ? 1
C(8) 0.4141(6) 0.0880(6) 0.4500(5) 0.021(3) Uani ? ? 1
C(9) 0.4264(8) 0.0419(6) 0.3860(5) 0.029(3) Uani ? ? 1
C(9') 0.5386(8) 0.0297(9) 0.3533(6) 0.054(4) Uani ? ? 1
C(10) 0.3349(9) 0.0119(7) 0.3502(5) 0.034(3) Uani ? ? 1
C(11) 0.2314(8) 0.0261(7) 0.3785(5) 0.036(3) Uani ? ? 1
C(12) 0.2197(7) 0.0713(7) 0.4427(5) 0.029(3) Uani ? ? 1
C(21) 0.5164(7) 0.2267(7) 0.6263(5) 0.037(3) Uani ? ? 1
C(31) 0.2467(7) 0.3381(7) 0.5179(6) 0.039(3) Uani ? ? 1
H(1) 0.2949 0.3422 0.7438 0.0463 Uiso ? ? 1
H(2) 0.1866 0.2905 0.8398 0.0527 Uiso ? ? 1
H(3) 0.0957 0.1586 0.8250 0.0519 Uiso ? ? 1
H(4) 0.1186 0.0802 0.7131 0.0398 Uiso ? ? 1
H(6) 0.1924 0.0699 0.5889 0.0282 Uiso ? ? 1
H(8) 0.4775 0.1109 0.4752 0.0251 Uiso ? ? 1
H(9a) 0.5839 -0.0012 0.3882 0.0645 Uiso ? ? 1
H(9b) 0.5330 -0.0029 0.3077 0.0645 Uiso ? ? 1
H(9c) 0.5706 0.0855 0.3431 0.0645 Uiso ? ? 1
H(10) 0.3429 -0.0199 0.3044 0.0414 Uiso ? ? 1
H(11) 0.1680 0.0042 0.3528 0.0435 Uiso ? ? 1
H(12) 0.1478 0.0817 0.4628 0.0344 Uiso ? ? 1
H(21a) 0.4998 0.1659 0.6298 0.0447 Uiso ? ? 1
H(21b) 0.5826 0.2345 0.5980 0.0447 Uiso ? ? 1
H(21c) 0.5261 0.2501 0.6756 0.0447 Uiso ? ? 1
H(31a) 0.2495 0.4004 0.5158 0.0464 Uiso ? ? 1
H(31b) 0.2442 0.3150 0.4681 0.0464 Uiso ? ? 1
H(31c) 0.1822 0.3203 0.5448 0.0464 Uiso ? ? 1

loop_
_geom_bond_atom_site_label_1
_geom_bond_atom_site_label_2
_geom_bond_distance
_geom_bond_site_symmetry_1
_geom_bond_site_symmetry_2
_geom_bond_publ_flag
Sn Cl(1) 2.508(2) ? ? yes
Sn Cl(2) 2.486(3) ? ? yes
Sn N(1) 2.427(8) ? ? yes
Sn N(2) 2.500(7) ? ? yes
Sn C(21) 2.114(9) ? ? yes
Sn C(31) 2.121(9) ? ? yes
N(1) C(1) 1.35(1) ? ? yes
N(1) C(5) 1.34(1) ? ? yes
N(2) C(6) 1.30(1) ? ? yes
N(2) C(7) 1.43(1) ? ? yes
C(1) C(2) 1.37(1) ? ? yes
C(2) C(3) 1.37(1) ? ? yes
C(3) C(4) 1.39(1) ? ? yes
C(4) C(5) 1.34(1) ? ? yes
C(5) C(6) 1.47(1) ? ? yes
C(7) C(8) 1.41(1) ? ? yes
C(7) C(12) 1.38(1) ? ? yes
C(8) C(9) 1.37(1) ? ? yes
C(9) C(9') 1.51(1) ? ? yes
C(9) C(10) 1.38(1) ? ? yes
C(10) C(11) 1.39(1) ? ? yes
C(11) C(12) 1.36(1) ? ? yes
